data_4334837
loop_
_publ_author_name
'Rui Li'
'Yanxia Zhao'
'Shaoguang Li'
'Peiju Yang'
'Xiaojuan Huang'
'Xiao-Juan Yang'
'Biao Wu'

_publ_contact_author_address
; Lanzhou Institute of Chemical Physics, 
Chinese Academy of Sciences, Lanzhou 730000, P. R. China
;
_publ_contact_author_email yangxj@lzb.ac.cn
_publ_contact_author_fax +86-931-4968286
_publ_contact_author_name 'Xiao-Juan, Yang'
_publ_contact_author_phone +86-931-4968286
_publ_section_title
;
 Tris Chelating Phosphate Complexes of Bis(thio)urea Ligands
;
_journal_name_full 'Inorganic Chemistry'
_journal_page_first 5851
_journal_page_last 5860
_journal_paper_doi 10.1021/ic3028012
_journal_volume 52
_journal_year 2013
_chemical_formula_sum 'C41 H76 N10 O7'
_chemical_formula_weight 821.12
_chemical_name_systematic
; 
 ? 
;
_space_group_IT_number 14
_symmetry_cell_setting monoclinic
_symmetry_space_group_name_Hall '-P 2yn'
_symmetry_space_group_name_H-M 'P 1 21/n 1'
_atom_sites_solution_hydrogens geom
_atom_sites_solution_primary direct
_atom_sites_solution_secondary difmap
_audit_creation_method SHELXL-97
_cell_angle_alpha 90.00
_cell_angle_beta 107.893(3)
_cell_angle_gamma 90.00
_cell_formula_units_Z 2
_cell_length_a 9.123(2)
_cell_length_b 20.426(5)
_cell_length_c 13.377(4)
_cell_measurement_temperature 153(2)
_cell_volume 2372.2(11)
_computing_cell_refinement 'Bruker SMART'
_computing_data_collection 'Bruker SMART APEX II'
_computing_data_reduction 'Bruker SAINT'
_computing_molecular_graphics SHELXTL
_computing_publication_material SHELXTL
_computing_structure_refinement 'SHELXL-97 (Sheldrick, 2008)'
_computing_structure_solution 'SHELXS-97 (Sheldrick, 2008)'
_diffrn_ambient_temperature 153(2)
_diffrn_measured_fraction_theta_full 0.988
_diffrn_measured_fraction_theta_max 0.988
_diffrn_measurement_device_type 'Bruker APEX II area detector'
_diffrn_measurement_method '\w scan'
_diffrn_radiation_monochromator graphite
_diffrn_radiation_source 'fine-focus sealed tube'
_diffrn_radiation_type MoK\a
_diffrn_radiation_wavelength 0.71073
_diffrn_reflns_av_R_equivalents 0.0269
_diffrn_reflns_av_sigmaI/netI 0.0283
_diffrn_reflns_limit_h_max 8
_diffrn_reflns_limit_h_min -10
_diffrn_reflns_limit_k_max 24
_diffrn_reflns_limit_k_min -24
_diffrn_reflns_limit_l_max 16
_diffrn_reflns_limit_l_min -16
_diffrn_reflns_number 15911
_diffrn_reflns_theta_full 25.35
_diffrn_reflns_theta_max 25.35
_diffrn_reflns_theta_min 2.40
_exptl_absorpt_coefficient_mu 0.079
_exptl_absorpt_correction_T_max 0.9804
_exptl_absorpt_correction_T_min 0.9766
_exptl_absorpt_correction_type multi-scan
_exptl_absorpt_process_details SADABS
_exptl_crystal_colour colorless
_exptl_crystal_density_diffrn 1.150
_exptl_crystal_description block
_exptl_crystal_F_000 896
_exptl_crystal_size_max 0.30
_exptl_crystal_size_mid 0.25
_exptl_crystal_size_min 0.25
_refine_diff_density_max 0.398
_refine_diff_density_min -0.325
_refine_diff_density_rms 0.041
_refine_ls_extinction_method none
_refine_ls_goodness_of_fit_ref 1.005
_refine_ls_hydrogen_treatment constr
_refine_ls_matrix_type full
_refine_ls_number_parameters 276
_refine_ls_number_reflns 4277
_refine_ls_number_restraints 7
_refine_ls_restrained_S_all 1.051
_refine_ls_R_factor_all 0.1324
_refine_ls_R_factor_gt 0.0924
_refine_ls_shift/su_max 0.000
_refine_ls_shift/su_mean 0.000
_refine_ls_structure_factor_coef Fsqd
_refine_ls_weighting_details 'calc w=1/[\s^2^(Fo^2^)+(0.0000P)^2^+2.8371P] where P=(Fo^2^+2Fc^2^)/3'
_refine_ls_weighting_scheme calc
_refine_ls_wR_factor_gt 0.1540
_refine_ls_wR_factor_ref 0.1711
_reflns_number_gt 2515
_reflns_number_total 4277
_reflns_threshold_expression >2sigma(I)
_cod_data_source_file ic3028012_si_002_7.cif
_cod_data_source_block 4
_cod_original_cell_volume 2372.1(11)
_cod_database_code 4334837

loop_
_symmetry_equiv_pos_as_xyz
'x, y, z'
'-x+1/2, y+1/2, -z+1/2'
'-x, -y, -z'
'x-1/2, -y-1/2, z-1/2'

loop_
_atom_site_label
_atom_site_type_symbol
_atom_site_fract_x
_atom_site_fract_y
_atom_site_fract_z
_atom_site_U_iso_or_equiv
_atom_site_adp_type
_atom_site_occupancy
_atom_site_symmetry_multiplicity
_atom_site_calc_flag
_atom_site_refinement_flags
O1 O 0.7899(4) 0.16176(16) 0.2827(2) 0.1076(11) Uani 1 1 d .
O2 O 0.9666(7) 0.1360(2) 0.7837(4) 0.249(3) Uani 1 1 d .
O3 O 0.5854(7) 0.0401(3) 0.5053(6) 0.174(3) Uani 0.75 1 d P
O4 O 0.5335(6) -0.0048(4) 0.6078(5) 0.195(3) Uani 0.75 1 d P
N1 N 0.6486(4) 0.07048(18) 0.2786(3) 0.1008(12) Uani 1 1 d .
H1 H 0.5823 0.0502 0.3037 0.121 Uiso 1 1 calc R
N2 N 0.6734(3) 0.14373(15) 0.4084(2) 0.0765(10) Uani 1 1 d .
H2 H 0.6069 0.1188 0.4263 0.092 Uiso 1 1 calc R
N3 N 0.7955(4) 0.12695(16) 0.6241(2) 0.0820(10) Uani 1 1 d .
H3 H 0.7416 0.0975 0.5800 0.098 Uiso 1 1 calc R
N4 N 0.8089(5) 0.0497(2) 0.7442(3) 0.1321(17) Uani 1 1 d .
H4 H 0.7401 0.0288 0.6935 0.158 Uiso 1 1 calc R
N5 N 0.2688(3) 0.18631(16) 0.5284(3) 0.0812(10) Uani 1 1 d .
C1 C 0.5928(19) 0.0001(7) 0.1308(10) 0.465(12) Uani 1 1 d D
H1A H 0.5343 0.0221 0.0657 0.697 Uiso 1 1 calc R
H1B H 0.5219 -0.0154 0.1679 0.697 Uiso 1 1 calc R
H1C H 0.6484 -0.0373 0.1141 0.697 Uiso 1 1 calc R
C2 C 0.6921(11) 0.0415(4) 0.1911(6) 0.212(4) Uani 1 1 d D
H2A H 0.7091 0.0775 0.1463 0.254 Uiso 1 1 calc R
H2B H 0.7916 0.0185 0.2205 0.254 Uiso 1 1 calc R
C3 C 0.7099(4) 0.1278(2) 0.3203(3) 0.0772(11) Uani 1 1 d .
C4 C 0.7363(4) 0.19802(19) 0.4727(3) 0.0695(10) Uani 1 1 d .
C5 C 0.7339(5) 0.2598(2) 0.4299(3) 0.0866(12) Uani 1 1 d .
H5 H 0.6867 0.2659 0.3566 0.104 Uiso 1 1 calc R
C6 C 0.7987(6) 0.3126(2) 0.4914(4) 0.1026(15) Uani 1 1 d .
H6 H 0.7978 0.3546 0.4609 0.123 Uiso 1 1 calc R
C7 C 0.8644(5) 0.3038(2) 0.5973(4) 0.1015(15) Uani 1 1 d .
H7 H 0.9105 0.3400 0.6400 0.122 Uiso 1 1 calc R
C8 C 0.8650(4) 0.2430(2) 0.6434(3) 0.0839(12) Uani 1 1 d .
H8 H 0.9097 0.2380 0.7171 0.101 Uiso 1 1 calc R
C9 C 0.8007(4) 0.18977(18) 0.5822(3) 0.0692(10) Uani 1 1 d .
C10 C 0.8623(6) 0.1064(3) 0.7225(4) 0.1232(19) Uani 1 1 d .
C11 C 0.8595(10) 0.0204(4) 0.8488(5) 0.213(4) Uani 1 1 d U
H11A H 0.9732 0.0238 0.8750 0.256 Uiso 1 1 calc R
H11B H 0.8189 0.0479 0.8952 0.256 Uiso 1 1 calc R
C12 C 0.8252(11) -0.0376(4) 0.8612(6) 0.250(5) Uani 1 1 d .
H12A H 0.7132 -0.0431 0.8336 0.376 Uiso 1 1 calc R
H12B H 0.8601 -0.0484 0.9363 0.376 Uiso 1 1 calc R
H12C H 0.8753 -0.0668 0.8236 0.376 Uiso 1 1 calc R
C13 C 0.5000 0.0000 0.5000 0.0860(17) Uani 1 2 d S
C14 C 0.4042(5) 0.1619(2) 0.6172(4) 0.1087(15) Uani 1 1 d .
H14A H 0.4208 0.1151 0.6049 0.130 Uiso 1 1 calc R
H14B H 0.4974 0.1861 0.6155 0.130 Uiso 1 1 calc R
C15 C 0.3867(7) 0.1690(3) 0.7252(4) 0.143(2) Uani 1 1 d .
H15A H 0.3744 0.2154 0.7397 0.215 Uiso 1 1 calc R
H15B H 0.4786 0.1516 0.7777 0.215 Uiso 1 1 calc R
H15C H 0.2958 0.1446 0.7285 0.215 Uiso 1 1 calc R
C16 C 0.1223(5) 0.1513(2) 0.5280(4) 0.0996(14) Uani 1 1 d .
H16A H 0.1042 0.1595 0.5962 0.119 Uiso 1 1 calc R
H16B H 0.0353 0.1710 0.4726 0.119 Uiso 1 1 calc R
C17 C 0.1199(6) 0.0792(3) 0.5104(4) 0.135(2) Uani 1 1 d .
H17A H 0.1358 0.0702 0.4426 0.202 Uiso 1 1 calc R
H17B H 0.0200 0.0615 0.5105 0.202 Uiso 1 1 calc R
H17C H 0.2021 0.0586 0.5667 0.202 Uiso 1 1 calc R
C18 C 0.3053(5) 0.1738(2) 0.4271(4) 0.1031(15) Uani 1 1 d .
H18A H 0.4021 0.1968 0.4305 0.124 Uiso 1 1 calc R
H18B H 0.3237 0.1263 0.4219 0.124 Uiso 1 1 calc R
C19 C 0.1829(6) 0.1949(3) 0.3290(4) 0.141(2) Uani 1 1 d .
H19A H 0.0885 0.1698 0.3215 0.211 Uiso 1 1 calc R
H19B H 0.2184 0.1870 0.2680 0.211 Uiso 1 1 calc R
H19C H 0.1618 0.2417 0.3336 0.211 Uiso 1 1 calc R
C20 C 0.2430(6) 0.2586(2) 0.5421(4) 0.1141(17) Uani 1 1 d .
H20A H 0.2212 0.2647 0.6096 0.137 Uiso 1 1 calc R
H20B H 0.1504 0.2726 0.4852 0.137 Uiso 1 1 calc R
C21 C 0.3775(8) 0.3035(3) 0.5413(5) 0.151(2) Uani 1 1 d .
H21A H 0.4740 0.2851 0.5869 0.226 Uiso 1 1 calc R
H21B H 0.3613 0.3470 0.5669 0.226 Uiso 1 1 calc R
H21C H 0.3829 0.3071 0.4694 0.226 Uiso 1 1 calc R

loop_
_atom_site_aniso_label
_atom_site_aniso_U_11
_atom_site_aniso_U_22
_atom_site_aniso_U_33
_atom_site_aniso_U_23
_atom_site_aniso_U_13
_atom_site_aniso_U_12
O1 0.121(3) 0.120(2) 0.103(2) -0.0051(18) 0.066(2) -0.0227(19)
O2 0.263(6) 0.206(5) 0.164(4) 0.069(3) -0.104(4) -0.137(5)
O3 0.160(5) 0.107(4) 0.260(8) -0.015(4) 0.073(5) -0.085(4)
O4 0.111(5) 0.296(9) 0.171(6) 0.015(6) 0.033(4) -0.033(5)
N1 0.125(3) 0.102(3) 0.089(2) -0.018(2) 0.054(2) -0.023(2)
N2 0.071(2) 0.091(2) 0.0737(19) -0.0069(17) 0.0313(16) -0.0139(16)
N3 0.083(2) 0.090(2) 0.070(2) 0.0003(17) 0.0194(16) -0.0044(18)
N4 0.146(4) 0.135(4) 0.085(3) 0.032(2) -0.011(2) -0.052(3)
N5 0.0641(19) 0.092(2) 0.097(2) -0.0028(18) 0.0389(17) 0.0116(17)
C1 0.70(3) 0.43(2) 0.349(18) -0.214(16) 0.28(2) -0.06(2)
C2 0.340(11) 0.192(7) 0.161(6) -0.093(5) 0.160(7) -0.127(7)
C3 0.071(2) 0.091(3) 0.073(2) 0.001(2) 0.026(2) -0.003(2)
C4 0.054(2) 0.081(2) 0.079(2) -0.003(2) 0.0289(17) 0.0003(18)
C5 0.084(3) 0.087(3) 0.092(3) 0.009(2) 0.031(2) 0.003(2)
C6 0.116(4) 0.077(3) 0.122(4) 0.001(3) 0.047(3) -0.002(3)
C7 0.100(3) 0.089(3) 0.126(4) -0.030(3) 0.049(3) -0.010(3)
C8 0.077(3) 0.093(3) 0.086(3) -0.020(2) 0.031(2) -0.001(2)
C9 0.058(2) 0.080(3) 0.075(2) -0.003(2) 0.0287(17) 0.0042(18)
C10 0.117(4) 0.130(4) 0.090(3) 0.026(3) -0.017(3) -0.044(3)
C11 0.256(7) 0.177(6) 0.146(5) 0.058(5) -0.029(5) -0.078(6)
C12 0.260(10) 0.213(8) 0.205(8) 0.118(7) -0.037(7) -0.085(8)
C13 0.084(4) 0.073(4) 0.092(5) -0.010(3) 0.014(3) 0.017(4)
C14 0.080(3) 0.122(4) 0.118(4) -0.003(3) 0.021(3) 0.009(3)
C15 0.166(6) 0.159(5) 0.097(4) -0.003(4) 0.029(4) -0.013(4)
C16 0.070(3) 0.120(4) 0.120(4) 0.008(3) 0.047(2) 0.005(2)
C17 0.122(4) 0.117(4) 0.171(5) -0.003(4) 0.053(4) -0.023(3)
C18 0.086(3) 0.134(4) 0.109(3) -0.018(3) 0.058(3) -0.001(3)
C19 0.128(5) 0.207(6) 0.092(3) 0.010(4) 0.041(3) -0.008(4)
C20 0.131(4) 0.099(4) 0.131(4) -0.002(3) 0.068(3) 0.014(3)
C21 0.190(6) 0.114(4) 0.161(5) -0.007(4) 0.073(5) -0.027(4)

loop_
_atom_type_symbol
_atom_type_description
_atom_type_scat_dispersion_real
_atom_type_scat_dispersion_imag
_atom_type_scat_source
C C 0.0033 0.0016 'International Tables Vol C Tables 4.2.6.8 and 6.1.1.4'
H H 0.0000 0.0000 'International Tables Vol C Tables 4.2.6.8 and 6.1.1.4'
N N 0.0061 0.0033 'International Tables Vol C Tables 4.2.6.8 and 6.1.1.4'
O O 0.0106 0.0060 'International Tables Vol C Tables 4.2.6.8 and 6.1.1.4'

loop_
_geom_angle_atom_site_label_1
_geom_angle_atom_site_label_2
_geom_angle_atom_site_label_3
_geom_angle
_geom_angle_site_symmetry_1
_geom_angle_site_symmetry_3
O3 O3 C13 0.0(9) 1 .
O3 O3 O4 0(10) 1 3_656
C13 O3 O4 53.1(3) . 3_656
O4 O4 C13 0.0(5) 1 .
O4 O4 O3 0(10) 1 3_656
C13 O4 O3 40.3(3) . 3_656
C3 N1 C2 120.1(4) . .
C3 N1 H1 119.9 . .
C2 N1 H1 119.9 . .
C3 N2 C4 123.7(3) . .
C3 N2 H2 118.2 . .
C4 N2 H2 118.2 . .
C10 N3 C9 128.2(4) . .
C10 N3 H3 115.9 . .
C9 N3 H3 115.9 . .
C10 N4 C11 122.7(5) . .
C10 N4 H4 118.7 . .
C11 N4 H4 118.7 . .
C14 N5 C18 107.2(3) . .
C14 N5 C16 110.8(3) . .
C18 N5 C16 110.7(3) . .
C14 N5 C20 110.2(4) . .
C18 N5 C20 111.0(3) . .
C16 N5 C20 106.9(3) . .
C2 C1 H1A 109.5 . .
C2 C1 H1B 109.5 . .
H1A C1 H1B 109.5 . .
C2 C1 H1C 109.5 . .
H1A C1 H1C 109.5 . .
H1B C1 H1C 109.5 . .
C1 C2 N1 116.3(8) . .
C1 C2 H2A 108.2 . .
N1 C2 H2A 108.2 . .
C1 C2 H2B 108.2 . .
N1 C2 H2B 108.2 . .
H2A C2 H2B 107.4 . .
O1 C3 N1 123.3(4) . .
O1 C3 N2 124.0(4) . .
N1 C3 N2 112.8(4) . .
C5 C4 C9 119.2(4) . .
C5 C4 N2 120.8(3) . .
C9 C4 N2 120.0(3) . .
C6 C5 C4 121.2(4) . .
C6 C5 H5 119.4 . .
C4 C5 H5 119.4 . .
C7 C6 C5 119.1(4) . .
C7 C6 H6 120.4 . .
C5 C6 H6 120.4 . .
C6 C7 C8 121.2(4) . .
C6 C7 H7 119.4 . .
C8 C7 H7 119.4 . .
C9 C8 C7 120.0(4) . .
C9 C8 H8 120.0 . .
C7 C8 H8 120.0 . .
C8 C9 N3 122.9(4) . .
C8 C9 C4 119.2(4) . .
N3 C9 C4 118.0(3) . .
O2 C10 N4 123.8(5) . .
O2 C10 N3 122.3(5) . .
N4 C10 N3 113.8(4) . .
C12 C11 N4 119.9(7) . .
C12 C11 H11A 107.4 . .
N4 C11 H11A 107.4 . .
C12 C11 H11B 107.4 . .
N4 C11 H11B 107.4 . .
H11A C11 H11B 106.9 . .
C11 C12 H12A 109.5 . .
C11 C12 H12B 109.5 . .
H12A C12 H12B 109.5 . .
C11 C12 H12C 109.5 . .
H12A C12 H12C 109.5 . .
H12B C12 H12C 109.5 . .
O3 C13 O3 0.0(8) 1 .
O3 C13 O3 179.997(1) 1 3_656
O3 C13 O3 179.997(1) . 3_656
O3 C13 O4 86.6(4) 1 3_656
O3 C13 O4 86.6(4) . 3_656
O3 C13 O4 93.4(4) 3_656 3_656
O3 C13 O4 93.4(4) 1 1
O3 C13 O4 93.4(4) . 1
O3 C13 O4 86.6(4) 3_656 1
O4 C13 O4 180.000(1) 3_656 1
O3 C13 O4 93.4(4) 1 .
O3 C13 O4 93.4(4) . .
O3 C13 O4 86.6(4) 3_656 .
O4 C13 O4 180.000(1) 3_656 .
O4 C13 O4 0.0(8) 1 .
C15 C14 N5 114.8(4) . .
C15 C14 H14A 108.6 . .
N5 C14 H14A 108.6 . .
C15 C14 H14B 108.6 . .
N5 C14 H14B 108.6 . .
H14A C14 H14B 107.5 . .
C14 C15 H15A 109.5 . .
C14 C15 H15B 109.5 . .
H15A C15 H15B 109.5 . .
C14 C15 H15C 109.5 . .
H15A C15 H15C 109.5 . .
H15B C15 H15C 109.5 . .
C17 C16 N5 116.0(4) . .
C17 C16 H16A 108.3 . .
N5 C16 H16A 108.3 . .
C17 C16 H16B 108.3 . .
N5 C16 H16B 108.3 . .
H16A C16 H16B 107.4 . .
C16 C17 H17A 109.5 . .
C16 C17 H17B 109.5 . .
H17A C17 H17B 109.5 . .
C16 C17 H17C 109.5 . .
H17A C17 H17C 109.5 . .
H17B C17 H17C 109.5 . .
C19 C18 N5 115.1(4) . .
C19 C18 H18A 108.5 . .
N5 C18 H18A 108.5 . .
C19 C18 H18B 108.5 . .
N5 C18 H18B 108.5 . .
H18A C18 H18B 107.5 . .
C18 C19 H19A 109.5 . .
C18 C19 H19B 109.5 . .
H19A C19 H19B 109.5 . .
C18 C19 H19C 109.5 . .
H19A C19 H19C 109.5 . .
H19B C19 H19C 109.5 . .
N5 C20 C21 115.3(4) . .
N5 C20 H20A 108.4 . .
C21 C20 H20A 108.4 . .
N5 C20 H20B 108.4 . .
C21 C20 H20B 108.4 . .
H20A C20 H20B 107.5 . .
C20 C21 H21A 109.5 . .
C20 C21 H21B 109.5 . .
H21A C21 H21B 109.5 . .
C20 C21 H21C 109.5 . .
H21A C21 H21C 109.5 . .
H21B C21 H21C 109.5 . .

loop_
_geom_bond_atom_site_label_1
_geom_bond_atom_site_label_2
_geom_bond_distance
_geom_bond_site_symmetry_2
O1 C3 1.221(4) .
O2 C10 1.210(5) .
O3 O3 0.000(10) 1
O3 C13 1.118(5) .
O3 O4 1.726(8) 3_656
O4 O4 0.00(2) 1
O4 C13 1.383(7) .
O4 O3 1.726(8) 3_656
N1 C3 1.343(5) .
N1 C2 1.471(6) .
N1 H1 0.8800 .
N2 C3 1.358(4) .
N2 C4 1.413(4) .
N2 H2 0.8800 .
N3 C10 1.337(5) .
N3 C9 1.407(4) .
N3 H3 0.8800 .
N4 C10 1.322(6) .
N4 C11 1.461(7) .
N4 H4 0.8800 .
N5 C14 1.511(5) .
N5 C18 1.513(5) .
N5 C16 1.514(5) .
N5 C20 1.515(5) .
C1 C2 1.317(9) .
C1 H1A 0.9800 .
C1 H1B 0.9800 .
C1 H1C 0.9800 .
C2 H2A 0.9900 .
C2 H2B 0.9900 .
C4 C5 1.383(5) .
C4 C9 1.410(5) .
C5 C6 1.374(6) .
C5 H5 0.9500 .
C6 C7 1.370(6) .
C6 H6 0.9500 .
C7 C8 1.385(6) .
C7 H7 0.9500 .
C8 C9 1.379(5) .
C8 H8 0.9500 .
C11 C12 1.250(8) .
C11 H11A 0.9900 .
C11 H11B 0.9900 .
C12 H12A 0.9800 .
C12 H12B 0.9800 .
C12 H12C 0.9800 .
C13 O3 1.118(5) 1
C13 O3 1.118(5) 3_656
C13 O4 1.383(7) 3_656
C13 O4 1.383(7) 1
C14 C15 1.509(6) .
C14 H14A 0.9900 .
C14 H14B 0.9900 .
C15 H15A 0.9800 .
C15 H15B 0.9800 .
C15 H15C 0.9800 .
C16 C17 1.490(6) .
C16 H16A 0.9900 .
C16 H16B 0.9900 .
C17 H17A 0.9800 .
C17 H17B 0.9800 .
C17 H17C 0.9800 .
C18 C19 1.502(6) .
C18 H18A 0.9900 .
C18 H18B 0.9900 .
C19 H19A 0.9800 .
C19 H19B 0.9800 .
C19 H19C 0.9800 .
C20 C21 1.534(7) .
C20 H20A 0.9900 .
C20 H20B 0.9900 .
C21 H21A 0.9800 .
C21 H21B 0.9800 .
C21 H21C 0.9800 .

loop_
_geom_hbond_atom_site_label_D
_geom_hbond_atom_site_label_H
_geom_hbond_atom_site_label_A
_geom_hbond_distance_DH
_geom_hbond_distance_HA
_geom_hbond_distance_DA
_geom_hbond_angle_DHA
_geom_hbond_site_symmetry_A
N1 H1 O4 0.88 2.04 2.901(7) 167.4 3_656
N4 H4 O4 0.88 2.00 2.839(7) 158.5 1
N3 H3 O3 0.88 1.88 2.734(6) 163.8 1
N2 H2 O3 0.88 1.97 2.728(6) 144.2 1
